data_7056354
loop_
_publ_author_name
'Gu, Xiaoxia'
'Wang, Shaowu'
'Wei, Yun'
'Zhu, Xiancui'
'Zhou, Shuangliu'
'Huang, Zeming'
'Mu, Xiaolong'

_publ_section_title
;
 Rare earth metal bisamido complexes with a NNO tridentate ligand and
 catalytic activity for selective polymerization of isoprene
;
_journal_name_full 'New J. Chem.'
_journal_paper_doi 10.1039/C7NJ01454F
_journal_year 2017
_chemical_absolute_configuration ad
_chemical_formula_moiety 'C24 H51 Dy N4 O Si4'
_chemical_formula_sum 'C24 H51 Dy N4 O Si4'
_chemical_formula_weight 686.54
_space_group_crystal_system orthorhombic
_space_group_IT_number 19
_space_group_name_Hall 'P 2ac 2ab'
_space_group_name_H-M_alt 'P 21 21 21'
_symmetry_space_group_name_Hall 'P 2ac 2ab'
_symmetry_space_group_name_H-M 'P 21 21 21'
_atom_sites_solution_hydrogens geom
_atom_sites_solution_primary direct
_audit_creation_date 2017-06-15
_audit_creation_method
;
Olex2 1.2
(compiled 2017.03.28 svn.r3405 for OlexSys, GUI svn.r5337)
;
_audit_update_record
;
2017-06-17 deposited with the CCDC.
2017-06-22 downloaded from the CCDC.
;
_cell_angle_alpha 90
_cell_angle_beta 90
_cell_angle_gamma 90
_cell_formula_units_Z 4
_cell_length_a 9.5148(9)
_cell_length_b 19.1828(18)
_cell_length_c 19.1886(18)
_cell_measurement_reflns_used 9911
_cell_measurement_temperature 293(2)
_cell_measurement_theta_max 27.39
_cell_measurement_theta_min 2.37
_cell_volume 3502.3(6)
_computing_cell_refinement 'SAINT v7.34A (Bruker, 200?)'
_computing_data_collection 'Bruker SMART'
_computing_data_reduction 'SAINT v7.34A (Bruker, 200?)'
_computing_molecular_graphics 'Olex2 (Dolomanov et al., 2009)'
_computing_publication_material 'Olex2 (Dolomanov et al., 2009)'
_computing_structure_refinement 'ShelXL (Sheldrick, 2015)'
_computing_structure_solution 'ShelXS (Sheldrick, 2008)'
_diffrn_ambient_temperature 293.15
_diffrn_measured_fraction_theta_full 1.000
_diffrn_measured_fraction_theta_max 0.999
_diffrn_measurement_device_type 'CCD area detector'
_diffrn_measurement_method 'phi and omega scans'
_diffrn_radiation_monochromator graphite
_diffrn_radiation_type MoK\a
_diffrn_radiation_wavelength 0.71073
_diffrn_reflns_av_R_equivalents 0.1663
_diffrn_reflns_av_unetI/netI 0.0765
_diffrn_reflns_Laue_measured_fraction_full 1.000
_diffrn_reflns_Laue_measured_fraction_max 0.999
_diffrn_reflns_limit_h_max 12
_diffrn_reflns_limit_h_min -12
_diffrn_reflns_limit_k_max 24
_diffrn_reflns_limit_k_min -24
_diffrn_reflns_limit_l_max 24
_diffrn_reflns_limit_l_min -24
_diffrn_reflns_number 40169
_diffrn_reflns_point_group_measured_fraction_full 1.000
_diffrn_reflns_point_group_measured_fraction_max 0.993
_diffrn_reflns_theta_full 25.242
_diffrn_reflns_theta_max 27.446
_diffrn_reflns_theta_min 1.501
_exptl_absorpt_coefficient_mu 2.291
_exptl_absorpt_correction_T_max 0.5563
_exptl_absorpt_correction_T_min 0.5369
_exptl_absorpt_correction_type multi-scan
_exptl_absorpt_process_details 'SADABS (Sheldrick,1996)'
_exptl_crystal_colour colorless
_exptl_crystal_density_diffrn 1.302
_exptl_crystal_description block
_exptl_crystal_F_000 1412
_exptl_crystal_size_max 0.31
_exptl_crystal_size_mid 0.3
_exptl_crystal_size_min 0.29
_refine_diff_density_max 1.314
_refine_diff_density_min -1.373
_refine_diff_density_rms 0.142
_refine_ls_abs_structure_details
;
 Flack x determined using 3061 quotients [(I+)-(I-)]/[(I+)+(I-)]
 (Parsons, Flack and Wagner, Acta Cryst. B69 (2013) 249-259).
;
_refine_ls_abs_structure_Flack 0.011(11)
_refine_ls_extinction_method none
_refine_ls_goodness_of_fit_ref 1.112
_refine_ls_hydrogen_treatment constr
_refine_ls_matrix_type full
_refine_ls_number_parameters 321
_refine_ls_number_reflns 7936
_refine_ls_number_restraints 0
_refine_ls_restrained_S_all 1.112
_refine_ls_R_factor_all 0.0472
_refine_ls_R_factor_gt 0.0439
_refine_ls_shift/su_max 0.002
_refine_ls_shift/su_mean 0.000
_refine_ls_structure_factor_coef Fsqd
_refine_ls_weighting_details 'w=1/[\s^2^(Fo^2^)+(0.0419P)^2^+1.0716P] where P=(Fo^2^+2Fc^2^)/3'
_refine_ls_weighting_scheme calc
_refine_ls_wR_factor_gt 0.1116
_refine_ls_wR_factor_ref 0.1145
_reflns_Friedel_coverage 0.780
_reflns_Friedel_fraction_full 1.000
_reflns_Friedel_fraction_max 0.986
_reflns_number_gt 7457
_reflns_number_total 7936
_reflns_threshold_expression 'I > 2\s(I)'
_cod_data_source_file c7nj01454f2.cif
_cod_data_source_block 5_0m
_cod_database_code 7056354
_shelx_shelxl_version_number 2014/8
_shelx_space_group_comment
;
The symmetry employed for this shelxl refinement is uniquely defined
by the following loop, which should always be used as a source of
symmetry information in preference to the above space-group names.
They are only intended as comments.
;
_shelx_estimated_absorpt_t_max 0.556
_shelx_estimated_absorpt_t_min 0.537
_olex2_refinement_description
;
1. Fixed Uiso
 At 1.2 times of:
  All C(H) groups, All C(H,H) groups
 At 1.5 times of:
  All C(H,H,H) groups
2.a Secondary CH2 refined with riding coordinates:
 C6(H6A,H6B), C7(H7A,H7B)
2.b Aromatic/amide H refined with riding coordinates:
 C1(H1), C2(H2), C3(H3), C4(H4), C10(H10)
2.c Idealised Me refined as rotating group:
 C8(H8A,H8B,H8C), C12(H12A,H12B,H12C), C13(H13A,H13B,H13C), C14(H14A,H14B,
 H14C), C15(H15A,H15B,H15C), C16(H16A,H16B,H16C), C17(H17A,H17B,H17C), C18(H18A,
 H18B,H18C), C19(H19A,H19B,H19C), C20(H20A,H20B,H20C), C21(H21A,H21B,H21C),
 C22(H22A,H22B,H22C), C23(H23A,H23B,H23C), C24(H24A,H24B,H24C)
;
_olex2_submission_special_instructions 'No special instructions were received'

loop_
_space_group_symop_operation_xyz
'x, y, z'
'-x+1/2, -y, z+1/2'
'-x, y+1/2, -z+1/2'
'x+1/2, -y+1/2, -z'

loop_
_atom_site_label
_atom_site_type_symbol
_atom_site_fract_x
_atom_site_fract_y
_atom_site_fract_z
_atom_site_U_iso_or_equiv
_atom_site_adp_type
_atom_site_occupancy
_atom_site_site_symmetry_order
_atom_site_calc_flag
_atom_site_refinement_flags_posn
C1 C 0.9200(13) 0.5124(6) 0.2256(5) 0.086(3) Uani 1 1 d .
H1 H 0.8473 0.5430 0.2365 0.103 Uiso 1 1 calc R
C2 C 1.0146(16) 0.4994(9) 0.2746(6) 0.112(5) Uani 1 1 d .
H2 H 1.0107 0.5214 0.3178 0.134 Uiso 1 1 calc R
C3 C 1.1179(17) 0.4524(11) 0.2594(7) 0.138(7) Uani 1 1 d .
H3 H 1.1844 0.4409 0.2930 0.165 Uiso 1 1 calc R
C4 C 1.1239(13) 0.4225(9) 0.1956(7) 0.106(4) Uani 1 1 d .
H4 H 1.1946 0.3907 0.1853 0.127 Uiso 1 1 calc R
C5 C 1.0254(9) 0.4393(5) 0.1460(5) 0.068(2) Uani 1 1 d .
C6 C 1.0258(8) 0.4095(4) 0.0752(5) 0.065(2) Uani 1 1 d .
H6A H 0.9332 0.3907 0.0655 0.078 Uiso 1 1 calc R
H6B H 1.0920 0.3711 0.0739 0.078 Uiso 1 1 calc R
C7 C 1.0643(8) 0.4614(5) 0.0178(5) 0.068(2) Uani 1 1 d .
H7A H 1.1465 0.4875 0.0323 0.082 Uiso 1 1 calc R
H7B H 1.0888 0.4357 -0.0240 0.082 Uiso 1 1 calc R
C8 C 1.1129(12) 0.5558(7) -0.0875(6) 0.097(4) Uani 1 1 d .
H8A H 1.1861 0.5587 -0.0532 0.145 Uiso 1 1 calc GR
H8B H 1.1172 0.5959 -0.1174 0.145 Uiso 1 1 calc GR
H8C H 1.1250 0.5143 -0.1148 0.145 Uiso 1 1 calc GR
C9 C 0.9692(10) 0.5536(5) -0.0509(4) 0.065(2) Uani 1 1 d .
C10 C 0.8695(11) 0.5991(5) -0.0793(5) 0.073(2) Uani 1 1 d .
H10 H 0.9035 0.6335 -0.1091 0.087 Uiso 1 1 calc R
C11 C 0.7278(11) 0.5986(4) -0.0681(4) 0.067(2) Uani 1 1 d .
C12 C 0.6335(17) 0.6471(7) -0.1067(6) 0.103(4) Uani 1 1 d .
H12A H 0.5617 0.6209 -0.1301 0.155 Uiso 1 1 calc GR
H12B H 0.6873 0.6728 -0.1403 0.155 Uiso 1 1 calc GR
H12C H 0.5906 0.6790 -0.0745 0.155 Uiso 1 1 calc GR
C13 C 0.7395(12) 0.3976(6) -0.0849(4) 0.081(3) Uani 1 1 d .
H13A H 0.7426 0.4475 -0.0867 0.121 Uiso 1 1 calc GR
H13B H 0.7103 0.3797 -0.1293 0.121 Uiso 1 1 calc GR
H13C H 0.8312 0.3799 -0.0738 0.121 Uiso 1 1 calc GR
C14 C 0.4318(12) 0.3991(8) -0.0445(6) 0.093(3) Uani 1 1 d .
H14A H 0.3615 0.3763 -0.0168 0.139 Uiso 1 1 calc GR
H14B H 0.4180 0.3875 -0.0927 0.139 Uiso 1 1 calc GR
H14C H 0.4243 0.4486 -0.0386 0.139 Uiso 1 1 calc GR
C15 C 0.6116(16) 0.2715(5) -0.0216(7) 0.107(4) Uani 1 1 d .
H15A H 0.7025 0.2541 -0.0085 0.160 Uiso 1 1 calc GR
H15B H 0.5910 0.2574 -0.0686 0.160 Uiso 1 1 calc GR
H15C H 0.5417 0.2529 0.0093 0.160 Uiso 1 1 calc GR
C16 C 0.4455(12) 0.3080(7) 0.1357(8) 0.109(4) Uani 1 1 d .
H16A H 0.3713 0.3408 0.1272 0.163 Uiso 1 1 calc GR
H16B H 0.4298 0.2852 0.1796 0.163 Uiso 1 1 calc GR
H16C H 0.4472 0.2739 0.0991 0.163 Uiso 1 1 calc GR
C17 C 0.6011(17) 0.4153(8) 0.2157(6) 0.116(5) Uani 1 1 d .
H17A H 0.6894 0.4177 0.2398 0.174 Uiso 1 1 calc GR
H17B H 0.5302 0.3979 0.2467 0.174 Uiso 1 1 calc GR
H17C H 0.5752 0.4610 0.1999 0.174 Uiso 1 1 calc GR
C18 C 0.7582(16) 0.2896(7) 0.1586(8) 0.128(6) Uani 1 1 d .
H18A H 0.8127 0.2807 0.1175 0.192 Uiso 1 1 calc GR
H18B H 0.7155 0.2470 0.1742 0.192 Uiso 1 1 calc GR
H18C H 0.8183 0.3076 0.1946 0.192 Uiso 1 1 calc GR
C19 C 0.4865(13) 0.5997(8) 0.2549(5) 0.096(4) Uani 1 1 d .
H19A H 0.5384 0.5590 0.2685 0.144 Uiso 1 1 calc GR
H19B H 0.3883 0.5925 0.2641 0.144 Uiso 1 1 calc GR
H19C H 0.5192 0.6392 0.2810 0.144 Uiso 1 1 calc GR
C20 C 0.4266(13) 0.7025(6) 0.1427(8) 0.111(4) Uani 1 1 d .
H20A H 0.4755 0.7384 0.1677 0.167 Uiso 1 1 calc GR
H20B H 0.3305 0.7009 0.1579 0.167 Uiso 1 1 calc GR
H20C H 0.4298 0.7124 0.0937 0.167 Uiso 1 1 calc GR
C21 C 0.4066(10) 0.5493(6) 0.1111(6) 0.084(3) Uani 1 1 d .
H21A H 0.3907 0.5653 0.0644 0.126 Uiso 1 1 calc GR
H21B H 0.3179 0.5426 0.1341 0.126 Uiso 1 1 calc GR
H21C H 0.4569 0.5059 0.1099 0.126 Uiso 1 1 calc GR
C22 C 0.8048(18) 0.7238(9) 0.2198(7) 0.139(7) Uani 1 1 d .
H22A H 0.7124 0.7391 0.2330 0.208 Uiso 1 1 calc GR
H22B H 0.8661 0.7634 0.2163 0.208 Uiso 1 1 calc GR
H22C H 0.8403 0.6922 0.2544 0.208 Uiso 1 1 calc GR
C23 C 0.7522(15) 0.7458(7) 0.0681(7) 0.126(5) Uani 1 1 d .
H23A H 0.7914 0.7321 0.0241 0.189 Uiso 1 1 calc GR
H23B H 0.7905 0.7901 0.0816 0.189 Uiso 1 1 calc GR
H23C H 0.6519 0.7496 0.0639 0.189 Uiso 1 1 calc GR
C24 C 0.9802(11) 0.6536(5) 0.1131(7) 0.094(4) Uani 1 1 d .
H24A H 0.9986 0.6077 0.1308 0.141 Uiso 1 1 calc GR
H24B H 1.0447 0.6861 0.1338 0.141 Uiso 1 1 calc GR
H24C H 0.9919 0.6537 0.0634 0.141 Uiso 1 1 calc GR
Dy1 Dy 0.73970(3) 0.51239(2) 0.07229(2) 0.04247(11) Uani 1 1 d .
N1 N 0.9220(8) 0.4850(4) 0.1623(4) 0.0647(17) Uani 1 1 d .
N2 N 0.9496(6) 0.5110(4) 0.0011(3) 0.0516(13) Uani 1 1 d .
N3 N 0.6524(6) 0.4023(3) 0.0652(3) 0.0486(12) Uani 1 1 d .
N4 N 0.6838(7) 0.6099(3) 0.1350(3) 0.0523(14) Uani 1 1 d .
O1 O 0.6651(6) 0.5571(3) -0.0241(3) 0.0634(14) Uani 1 1 d .
Si1 Si 0.6111(2) 0.36931(12) -0.01602(13) 0.0586(5) Uani 1 1 d .
Si2 Si 0.6178(3) 0.35499(13) 0.13828(14) 0.0663(6) Uani 1 1 d .
Si3 Si 0.5127(2) 0.61609(13) 0.16007(14) 0.0606(5) Uani 1 1 d .
Si4 Si 0.7962(3) 0.67935(12) 0.13532(15) 0.0666(6) Uani 1 1 d .

loop_
_atom_site_aniso_label
_atom_site_aniso_U_11
_atom_site_aniso_U_22
_atom_site_aniso_U_33
_atom_site_aniso_U_23
_atom_site_aniso_U_13
_atom_site_aniso_U_12
C1 0.100(7) 0.089(7) 0.067(5) -0.012(6) -0.017(5) 0.011(7)
C2 0.119(9) 0.140(13) 0.077(7) 0.010(8) -0.032(7) -0.007(10)
C3 0.114(11) 0.195(19) 0.104(10) 0.025(12) -0.052(9) 0.013(13)
C4 0.072(7) 0.128(11) 0.118(9) 0.020(9) -0.021(7) 0.026(7)
C5 0.052(4) 0.055(4) 0.096(6) 0.012(5) -0.009(4) 0.002(4)
C6 0.047(4) 0.049(4) 0.100(6) -0.010(5) 0.001(4) 0.009(3)
C7 0.044(4) 0.070(5) 0.090(6) -0.016(5) 0.010(4) 0.004(4)
C8 0.085(7) 0.104(9) 0.101(7) -0.004(7) 0.040(6) -0.023(7)
C9 0.069(5) 0.063(5) 0.063(5) -0.015(4) 0.015(4) -0.018(4)
C10 0.091(6) 0.056(5) 0.071(5) 0.007(5) 0.007(5) -0.009(5)
C11 0.095(6) 0.052(4) 0.053(4) 0.001(3) -0.003(6) 0.003(4)
C12 0.149(12) 0.084(7) 0.077(6) 0.013(6) -0.023(7) 0.021(8)
C13 0.086(6) 0.094(7) 0.062(4) -0.030(5) 0.015(5) -0.020(6)
C14 0.066(6) 0.113(10) 0.098(7) -0.010(7) -0.010(5) 0.002(7)
C15 0.133(11) 0.055(6) 0.132(10) -0.025(7) 0.005(9) -0.010(7)
C16 0.078(7) 0.110(9) 0.138(10) 0.024(9) 0.030(7) -0.033(7)
C17 0.147(13) 0.119(11) 0.082(7) 0.007(8) 0.030(8) 0.005(10)
C18 0.118(11) 0.109(9) 0.157(11) 0.070(9) 0.036(10) 0.045(10)
C19 0.087(7) 0.115(10) 0.086(7) -0.022(7) 0.025(6) 0.001(7)
C20 0.077(7) 0.072(6) 0.185(13) 0.003(9) -0.001(8) 0.025(6)
C21 0.057(5) 0.088(7) 0.106(7) -0.018(7) 0.001(5) -0.011(5)
C22 0.157(14) 0.142(13) 0.118(9) -0.079(10) 0.036(10) -0.055(11)
C23 0.125(12) 0.074(7) 0.179(13) 0.035(8) 0.024(13) -0.010(7)
C24 0.072(6) 0.058(5) 0.152(11) -0.034(6) 0.023(7) -0.018(5)
Dy1 0.04148(15) 0.03577(16) 0.05016(18) -0.00321(11) 0.00635(12) 0.00188(11)
N1 0.067(4) 0.057(4) 0.071(4) -0.008(4) -0.010(3) 0.009(4)
N2 0.047(3) 0.052(3) 0.056(3) -0.010(3) 0.010(2) -0.003(3)
N3 0.050(3) 0.036(3) 0.060(3) -0.003(3) 0.007(3) 0.002(2)
N4 0.052(3) 0.042(3) 0.064(3) -0.010(3) 0.000(3) 0.003(3)
O1 0.064(3) 0.066(3) 0.060(3) 0.012(3) 0.007(3) 0.010(3)
Si1 0.0535(11) 0.0475(11) 0.0750(14) -0.0167(11) 0.0048(10) -0.0054(9)
Si2 0.0646(14) 0.0545(12) 0.0799(15) 0.0159(12) 0.0178(12) -0.0005(11)
Si3 0.0515(11) 0.0535(11) 0.0768(14) -0.0139(11) 0.0052(11) 0.0085(10)
Si4 0.0718(14) 0.0428(10) 0.0853(15) -0.0204(11) 0.0150(12) -0.0075(10)

loop_
_atom_type_symbol
_atom_type_description
_atom_type_scat_dispersion_real
_atom_type_scat_dispersion_imag
_atom_type_scat_source
C C 0.0033 0.0016 'International Tables Vol C Tables 4.2.6.8 and 6.1.1.4'
H H 0.0000 0.0000 'International Tables Vol C Tables 4.2.6.8 and 6.1.1.4'
Dy Dy -0.1892 4.4098 'International Tables Vol C Tables 4.2.6.8 and 6.1.1.4'
N N 0.0061 0.0033 'International Tables Vol C Tables 4.2.6.8 and 6.1.1.4'
O O 0.0106 0.0060 'International Tables Vol C Tables 4.2.6.8 and 6.1.1.4'
Si Si 0.0817 0.0704 'International Tables Vol C Tables 4.2.6.8 and 6.1.1.4'

loop_
_geom_angle_atom_site_label_1
_geom_angle_atom_site_label_2
_geom_angle_atom_site_label_3
_geom_angle
C2 C1 H1 117.8
N1 C1 H1 117.8
N1 C1 C2 124.5(12)
C1 C2 H2 121.3
C1 C2 C3 117.5(13)
C3 C2 H2 121.3
C2 C3 H3 119.9
C4 C3 C2 120.2(12)
C4 C3 H3 119.9
C3 C4 H4 120.0
C3 C4 C5 119.9(13)
C5 C4 H4 120.0
C4 C5 C6 123.1(10)
N1 C5 C4 119.1(10)
N1 C5 C6 117.8(8)
C5 C6 H6A 108.7
C5 C6 H6B 108.7
C5 C6 C7 114.3(7)
H6A C6 H6B 107.6
C7 C6 H6A 108.7
C7 C6 H6B 108.7
C6 C7 H7A 108.9
C6 C7 H7B 108.9
H7A C7 H7B 107.7
N2 C7 C6 113.4(6)
N2 C7 H7A 108.9
N2 C7 H7B 108.9
H8A C8 H8B 109.5
H8A C8 H8C 109.5
H8B C8 H8C 109.5
C9 C8 H8A 109.5
C9 C8 H8B 109.5
C9 C8 H8C 109.5
C10 C9 C8 114.1(9)
N2 C9 C8 119.6(10)
N2 C9 C10 126.3(8)
C9 C10 H10 116.4
C11 C10 C9 127.1(9)
C11 C10 H10 116.4
C10 C11 C12 120.8(10)
O1 C11 C10 124.0(8)
O1 C11 C12 115.3(10)
C11 C12 H12A 109.5
C11 C12 H12B 109.5
C11 C12 H12C 109.5
H12A C12 H12B 109.5
H12A C12 H12C 109.5
H12B C12 H12C 109.5
H13A C13 H13B 109.5
H13A C13 H13C 109.5
H13B C13 H13C 109.5
Si1 C13 H13A 109.5
Si1 C13 H13B 109.5
Si1 C13 H13C 109.5
H14A C14 H14B 109.5
H14A C14 H14C 109.5
H14B C14 H14C 109.5
Si1 C14 H14A 109.5
Si1 C14 H14B 109.5
Si1 C14 H14C 109.5
H15A C15 H15B 109.5
H15A C15 H15C 109.5
H15B C15 H15C 109.5
Si1 C15 H15A 109.5
Si1 C15 H15B 109.5
Si1 C15 H15C 109.5
H16A C16 H16B 109.5
H16A C16 H16C 109.5
H16B C16 H16C 109.5
Si2 C16 H16A 109.5
Si2 C16 H16B 109.5
Si2 C16 H16C 109.5
H17A C17 H17B 109.5
H17A C17 H17C 109.5
H17B C17 H17C 109.5
Si2 C17 H17A 109.5
Si2 C17 H17B 109.5
Si2 C17 H17C 109.5
H18A C18 H18B 109.5
H18A C18 H18C 109.5
H18B C18 H18C 109.5
Si2 C18 H18A 109.5
Si2 C18 H18B 109.5
Si2 C18 H18C 109.5
H19A C19 H19B 109.5
H19A C19 H19C 109.5
H19B C19 H19C 109.5
Si3 C19 H19A 109.5
Si3 C19 H19B 109.5
Si3 C19 H19C 109.5
H20A C20 H20B 109.5
H20A C20 H20C 109.5
H20B C20 H20C 109.5
Si3 C20 H20A 109.5
Si3 C20 H20B 109.5
Si3 C20 H20C 109.5
H21A C21 H21B 109.5
H21A C21 H21C 109.5
H21B C21 H21C 109.5
Si3 C21 H21A 109.5
Si3 C21 H21B 109.5
Si3 C21 H21C 109.5
H22A C22 H22B 109.5
H22A C22 H22C 109.5
H22B C22 H22C 109.5
Si4 C22 H22A 109.5
Si4 C22 H22B 109.5
Si4 C22 H22C 109.5
H23A C23 H23B 109.5
H23A C23 H23C 109.5
H23B C23 H23C 109.5
Si4 C23 H23A 109.5
Si4 C23 H23B 109.5
Si4 C23 H23C 109.5
H24A C24 H24B 109.5
H24A C24 H24C 109.5
H24B C24 H24C 109.5
Si4 C24 H24A 109.5
Si4 C24 H24B 109.5
Si4 C24 H24C 109.5
N2 Dy1 N1 79.4(2)
N3 Dy1 N1 95.7(2)
N3 Dy1 N2 104.9(2)
N3 Dy1 N4 134.9(2)
N4 Dy1 N1 88.2(2)
N4 Dy1 N2 119.9(2)
O1 Dy1 N1 154.5(3)
O1 Dy1 N2 78.0(2)
O1 Dy1 N3 101.4(2)
O1 Dy1 N4 92.8(2)
C1 N1 C5 118.7(8)
C1 N1 Dy1 122.7(7)
C5 N1 Dy1 118.6(6)
C7 N2 Dy1 119.4(5)
C9 N2 C7 117.6(7)
C9 N2 Dy1 122.9(6)
Si1 N3 Dy1 118.5(3)
Si2 N3 Dy1 121.1(3)
Si2 N3 Si1 120.3(4)
Si3 N4 Dy1 115.4(3)
Si3 N4 Si4 122.9(4)
Si4 N4 Dy1 119.6(3)
C11 O1 Dy1 130.3(6)
C13 Si1 C14 107.3(6)
C13 Si1 C15 104.2(6)
C15 Si1 C14 106.8(6)
N3 Si1 C13 112.4(3)
N3 Si1 C14 111.0(4)
N3 Si1 C15 114.6(5)
C16 Si2 C17 104.0(7)
C16 Si2 C18 107.9(7)
C18 Si2 C17 107.8(7)
N3 Si2 C16 113.9(5)
N3 Si2 C17 109.7(5)
N3 Si2 C18 113.0(5)
C19 Si3 C20 105.3(7)
C19 Si3 C21 107.5(6)
C20 Si3 C21 106.2(6)
N4 Si3 C19 113.1(5)
N4 Si3 C20 115.4(5)
N4 Si3 C21 108.9(4)
C22 Si4 C23 107.7(7)
C22 Si4 C24 106.4(7)
C23 Si4 C24 103.6(6)
N4 Si4 C22 113.2(5)
N4 Si4 C23 113.0(5)
N4 Si4 C24 112.3(4)

loop_
_geom_bond_atom_site_label_1
_geom_bond_atom_site_label_2
_geom_bond_distance
C1 H1 0.9300
C1 C2 1.325(15)
C1 N1 1.324(11)
C2 H2 0.9300
C2 C3 1.37(2)
C3 H3 0.9300
C3 C4 1.354(19)
C4 H4 0.9300
C4 C5 1.373(14)
C5 C6 1.473(13)
C5 N1 1.355(11)
C6 H6A 0.9700
C6 H6B 0.9700
C6 C7 1.529(13)
C7 H7A 0.9700
C7 H7B 0.9700
C7 N2 1.483(11)
C8 H8A 0.9600
C8 H8B 0.9600
C8 H8C 0.9600
C8 C9 1.538(13)
C9 C10 1.399(14)
C9 N2 1.303(11)
C10 H10 0.9300
C10 C11 1.365(14)
C11 C12 1.490(14)
C11 O1 1.304(10)
C12 H12A 0.9600
C12 H12B 0.9600
C12 H12C 0.9600
C13 H13A 0.9600
C13 H13B 0.9600
C13 H13C 0.9600
C13 Si1 1.880(9)
C14 H14A 0.9600
C14 H14B 0.9600
C14 H14C 0.9600
C14 Si1 1.880(11)
C15 H15A 0.9600
C15 H15B 0.9600
C15 H15C 0.9600
C15 Si1 1.880(11)
C16 H16A 0.9600
C16 H16B 0.9600
C16 H16C 0.9600
C16 Si2 1.872(11)
C17 H17A 0.9600
C17 H17B 0.9600
C17 H17C 0.9600
C17 Si2 1.889(13)
C18 H18A 0.9600
C18 H18B 0.9600
C18 H18C 0.9600
C18 Si2 1.874(12)
C19 H19A 0.9600
C19 H19B 0.9600
C19 H19C 0.9600
C19 Si3 1.864(11)
C20 H20A 0.9600
C20 H20B 0.9600
C20 H20C 0.9600
C20 Si3 1.879(11)
C21 H21A 0.9600
C21 H21B 0.9600
C21 H21C 0.9600
C21 Si3 1.883(10)
C22 H22A 0.9600
C22 H22B 0.9600
C22 H22C 0.9600
C22 Si4 1.834(12)
C23 H23A 0.9600
C23 H23B 0.9600
C23 H23C 0.9600
C23 Si4 1.862(13)
C24 H24A 0.9600
C24 H24B 0.9600
C24 H24C 0.9600
C24 Si4 1.869(11)
Dy1 N1 2.504(7)
Dy1 N2 2.420(5)
Dy1 N3 2.274(6)
Dy1 N4 2.286(6)
Dy1 O1 2.159(6)
N3 Si1 1.727(6)
N3 Si2 1.702(6)
N4 Si3 1.702(7)
N4 Si4 1.709(7)
